data_1529389
loop_
_publ_author_name
'Levin, Jessica R.'
'Dorfner, Walter L.'
'Carroll, Patrick J.'
'Schelter, Eric J.'

_publ_section_title
;
 Control of cerium oxidation state through metal complex secondary
 structures
;
_journal_issue 12
_journal_name_full 'Chem. Sci.'
_journal_page_first 6925
_journal_paper_doi 10.1039/C5SC02607E
_journal_volume 6
_journal_year 2015
_chemical_formula_sum 'C68 H60 Ce Li4 N12'
_chemical_formula_weight 1213.16
_chemical_properties_physical 'Air-sensitive, Moisture-sensitive, Heat-sensitive, Oxygen-sensitive'
_space_group_IT_number 70
_symmetry_cell_setting orthorhombic
_symmetry_Int_Tables_number 70
_symmetry_space_group_name_Hall '-F 2uv 2vw'
_symmetry_space_group_name_H-M 'F d d d :2'
_atom_sites_solution_hydrogens geom
_atom_sites_solution_primary direct
_audit_creation_method SHELXL-97
_audit_update_record
;
2015-06-03 deposited with the CCDC.
2015-08-10 downloaded from the CCDC.
;
_cell_angle_alpha 90.00
_cell_angle_beta 90.00
_cell_angle_gamma 90.00
_cell_formula_units_Z 8
_cell_length_a 11.4483(7)
_cell_length_b 43.060(2)
_cell_length_c 24.5220(14)
_cell_measurement_temperature 143(1)
_cell_volume 12088.5(12)
_computing_data_collection 'Bruker APEX2'
_computing_data_reduction 'Bruker SAINT'
_computing_structure_refinement 'SHELXL-97 (Sheldrick, 2008)'
_computing_structure_solution 'SHELXS-97 (Sheldrick, 2008)'
_diffrn_ambient_temperature 143(1)
_diffrn_measured_fraction_theta_full 0.997
_diffrn_measured_fraction_theta_max 0.997
_diffrn_measurement_device 'CCD Area Detector'
_diffrn_measurement_device_type 'Bruker APEXII'
_diffrn_measurement_method 'phi and omega scans'
_diffrn_radiation_monochromator graphite
_diffrn_radiation_source 'sealed tube'
_diffrn_radiation_type MoK\a
_diffrn_radiation_wavelength 0.71073
_diffrn_reflns_av_R_equivalents 0.0381
_diffrn_reflns_av_sigmaI/netI 0.0136
_diffrn_reflns_limit_h_max 14
_diffrn_reflns_limit_h_min -14
_diffrn_reflns_limit_k_max 55
_diffrn_reflns_limit_k_min -55
_diffrn_reflns_limit_l_max 31
_diffrn_reflns_limit_l_min -31
_diffrn_reflns_number 74593
_diffrn_reflns_theta_full 27.53
_diffrn_reflns_theta_max 27.53
_diffrn_reflns_theta_min 1.89
_exptl_absorpt_coefficient_mu 0.805
_exptl_absorpt_correction_T_max 0.7456
_exptl_absorpt_correction_T_min 0.6883
_exptl_absorpt_correction_type multi-scan
_exptl_absorpt_process_details '(SADABS; Sheldrick, 2007)'
_exptl_crystal_colour 'Dark purple'
_exptl_crystal_density_diffrn 1.333
_exptl_crystal_density_method 'not measured'
_exptl_crystal_description plate
_exptl_crystal_F_000 4976
_exptl_crystal_recrystallization_method 'Re-crystallisation from solvent: Ether pyridine hexanes'
_exptl_crystal_size_max 0.15
_exptl_crystal_size_mid 0.15
_exptl_crystal_size_min 0.04
_refine_diff_density_max 0.589
_refine_diff_density_min -0.187
_refine_diff_density_rms 0.048
_refine_ls_extinction_method none
_refine_ls_goodness_of_fit_ref 1.078
_refine_ls_hydrogen_treatment constr
_refine_ls_matrix_type full
_refine_ls_number_parameters 257
_refine_ls_number_reflns 3485
_refine_ls_number_restraints 366
_refine_ls_restrained_S_all 1.034
_refine_ls_R_factor_all 0.0300
_refine_ls_R_factor_gt 0.0248
_refine_ls_shift/su_max 0.020
_refine_ls_shift/su_mean 0.002
_refine_ls_structure_factor_coef Fsqd
_refine_ls_weighting_details 'calc w=1/[\s^2^(Fo^2^)+(0.0370P)^2^+12.7519P] where P=(Fo^2^+2Fc^2^)/3'
_refine_ls_weighting_scheme calc
_refine_ls_wR_factor_gt 0.0610
_refine_ls_wR_factor_ref 0.0639
_reflns_number_gt 3141
_reflns_number_total 3485
_reflns_threshold_expression >2sigma(I)
_cod_data_source_file c5sc02607e2.cif
_cod_data_source_block CMPD1(UP4376)
_cod_depositor_comments 'Adding full bibliography for 1529389--1529391.cif.'
_cod_original_sg_symbol_H-M 'F d d d '
_cod_database_code 1529389

loop_
_symmetry_equiv_pos_as_xyz
'x, y, z'
'-x, y+1/4, z+1/4'
'x+1/4, -y, z+1/4'
'-x+1/4, -y+3/4, z+1/2'
'x, y+1/2, z+1/2'
'-x, y+3/4, z+3/4'
'x+1/4, -y+1/2, z+3/4'
'-x+1/4, -y+5/4, z+1'
'x+1/2, y, z+1/2'
'-x+1/2, y+1/4, z+3/4'
'x+3/4, -y, z+3/4'
'-x+3/4, -y+3/4, z+1'
'x+1/2, y+1/2, z'
'-x+1/2, y+3/4, z+1/4'
'x+3/4, -y+1/2, z+1/4'
'-x+3/4, -y+5/4, z+1/2'
'-x, -y, -z'
'x, -y-1/4, -z-1/4'
'-x-1/4, y, -z-1/4'
'x-1/4, y-3/4, -z-1/2'
'-x, -y+1/2, -z+1/2'
'x, -y+1/4, -z+1/4'
'-x-1/4, y+1/2, -z+1/4'
'x-1/4, y-1/4, -z'
'-x+1/2, -y, -z+1/2'
'x+1/2, -y-1/4, -z+1/4'
'-x+1/4, y, -z+1/4'
'x+1/4, y-3/4, -z'
'-x+1/2, -y+1/2, -z'
'x+1/2, -y+1/4, -z-1/4'
'-x+1/4, y+1/2, -z-1/4'
'x+1/4, y-1/4, -z-1/2'

loop_
_atom_site_label
_atom_site_type_symbol
_atom_site_fract_x
_atom_site_fract_y
_atom_site_fract_z
_atom_site_U_iso_or_equiv
_atom_site_adp_type
_atom_site_occupancy
_atom_site_symmetry_multiplicity
_atom_site_calc_flag
_atom_site_refinement_flags
_atom_site_disorder_assembly
_atom_site_disorder_group
Ce1 Ce 0.6250 0.1250 0.6250 0.03186(7) Uani 1 4 d S . .
N1 N 0.66263(13) 0.08011(3) 0.56682(6) 0.0369(3) Uani 1 1 d . . .
N2 N 0.55988(13) 0.09596(3) 0.54617(6) 0.0382(3) Uani 1 1 d . A .
N3 N 0.6250 0.1250 0.40523(9) 0.0463(5) Uani 1 2 d S . .
N4 N 0.6250 0.00103(5) 0.6250 0.0596(6) Uani 1 2 d S . .
C1 C 0.7464(4) 0.06702(19) 0.5292(2) 0.0340(11) Uani 0.67 1 d PGU A 1
C2 C 0.8564(5) 0.0588(2) 0.54892(17) 0.0430(10) Uani 0.67 1 d PGU A 1
H2 H 0.8775 0.0638 0.5845 0.057 Uiso 0.67 1 calc PR A 1
C3 C 0.9347(4) 0.04300(14) 0.51530(18) 0.0492(10) Uani 0.67 1 d PGU A 1
H3 H 1.0081 0.0375 0.5284 0.065 Uiso 0.67 1 calc PR A 1
C4 C 0.9030(3) 0.03545(10) 0.46200(17) 0.0468(11) Uani 0.67 1 d PGU A 1
H4 H 0.9553 0.0249 0.4396 0.062 Uiso 0.67 1 calc PR A 1
C5 C 0.7930(3) 0.04369(11) 0.44231(13) 0.0421(10) Uani 0.67 1 d PGU A 1
H5 H 0.7719 0.0387 0.4068 0.056 Uiso 0.67 1 calc PR A 1
C6 C 0.7147(3) 0.05948(14) 0.4759(2) 0.0358(8) Uani 0.67 1 d PGU A 1
H6 H 0.6413 0.0650 0.4628 0.048 Uiso 0.67 1 calc PR A 1
C1' C 0.7213(9) 0.0672(4) 0.5262(4) 0.0307(18) Uani 0.33 1 d PGU A 2
C2' C 0.8354(10) 0.0588(4) 0.5394(4) 0.043(2) Uani 0.33 1 d PGU A 2
H2' H 0.8658 0.0638 0.5735 0.057 Uiso 0.33 1 calc PR A 2
C3' C 0.9041(7) 0.0429(3) 0.5016(4) 0.0427(17) Uani 0.33 1 d PGU A 2
H3' H 0.9803 0.0373 0.5105 0.057 Uiso 0.33 1 calc PR A 2
C4' C 0.8587(6) 0.0355(2) 0.4505(3) 0.049(2) Uani 0.33 1 d PGU A 2
H4' H 0.9045 0.0249 0.4253 0.065 Uiso 0.33 1 calc PR A 2
C5' C 0.7445(6) 0.0439(2) 0.4372(3) 0.057(3) Uani 0.33 1 d PGU A 2
H5' H 0.7141 0.0389 0.4031 0.076 Uiso 0.33 1 calc PR A 2
C6' C 0.6758(6) 0.0597(3) 0.4750(4) 0.045(2) Uani 0.33 1 d PGU A 2
H6' H 0.5996 0.0653 0.4662 0.060 Uiso 0.33 1 calc PR A 2
C7 C 0.4588(3) 0.07726(8) 0.5497(2) 0.0404(11) Uani 0.67 1 d PGU A 1
C8 C 0.4613(2) 0.04487(8) 0.5503(2) 0.0438(8) Uani 0.67 1 d PGU A 1
H8 H 0.5318 0.0344 0.5460 0.058 Uiso 0.67 1 calc PR A 1
C9 C 0.3580(3) 0.02816(6) 0.5574(2) 0.0633(11) Uani 0.67 1 d PGU A 1
H9 H 0.3597 0.0066 0.5578 0.084 Uiso 0.67 1 calc PR A 1
C10 C 0.2523(2) 0.04383(6) 0.5639(2) 0.0727(13) Uani 0.67 1 d PGU A 1
H10 H 0.1835 0.0327 0.5686 0.097 Uiso 0.67 1 calc PR A 1
C11 C 0.2498(2) 0.07622(6) 0.56324(19) 0.0685(11) Uani 0.67 1 d PGU A 1
H11 H 0.1794 0.0867 0.5676 0.091 Uiso 0.67 1 calc PR A 1
C12 C 0.3531(3) 0.09293(6) 0.55613(19) 0.0478(9) Uani 0.67 1 d PGU A 1
H12 H 0.3515 0.1145 0.5557 0.064 Uiso 0.67 1 calc PR A 1
C7' C 0.4477(6) 0.08380(18) 0.5577(4) 0.042(2) Uani 0.33 1 d PGU A 2
C8' C 0.4305(6) 0.05173(17) 0.5579(4) 0.058(2) Uani 0.33 1 d PGU A 2
H8' H 0.4928 0.0384 0.5507 0.078 Uiso 0.33 1 calc PR A 2
C9' C 0.3200(7) 0.03958(14) 0.5687(4) 0.079(3) Uani 0.33 1 d PGU A 2
H9' H 0.3085 0.0182 0.5688 0.105 Uiso 0.33 1 calc PR A 2
C10' C 0.2266(5) 0.05949(19) 0.5794(4) 0.098(3) Uani 0.33 1 d PGU A 2
H10' H 0.1530 0.0514 0.5866 0.131 Uiso 0.33 1 calc PR A 2
C11' C 0.2438(5) 0.09156(18) 0.5792(4) 0.096(3) Uani 0.33 1 d PGU A 2
H11' H 0.1816 0.1048 0.5863 0.128 Uiso 0.33 1 calc PR A 2
C12' C 0.3544(7) 0.10371(14) 0.5683(4) 0.066(3) Uani 0.33 1 d PGU A 2
H12' H 0.3658 0.1251 0.5682 0.088 Uiso 0.33 1 calc PR A 2
C13 C 0.7112(2) 0.11229(5) 0.37626(9) 0.0609(5) Uani 1 1 d . . .
H13 H 0.7731 0.1033 0.3951 0.081 Uiso 1 1 calc R . .
C14 C 0.7139(3) 0.11168(6) 0.31964(11) 0.0785(8) Uani 1 1 d . . .
H14 H 0.7756 0.1023 0.3012 0.104 Uiso 1 1 calc R . .
C15 C 0.6250 0.1250 0.29181(15) 0.0841(13) Uani 1 2 d S . .
H15 H 0.6250 0.1250 0.2539 0.112 Uiso 1 2 calc SR . .
C16 C 0.5661(3) -0.01497(5) 0.66230(12) 0.0790(7) Uani 1 1 d . A .
H16 H 0.5249 -0.0040 0.6887 0.105 Uiso 1 1 calc R . .
C17 C 0.5628(4) -0.04672(6) 0.66399(15) 0.1042(11) Uani 1 1 d . . .
H17 H 0.5200 -0.0571 0.6906 0.139 Uiso 1 1 calc R A .
C18 C 0.6250 -0.06278(8) 0.6250 0.1068(18) Uani 1 2 d S . .
H18 H 0.6250 -0.0844 0.6250 0.142 Uiso 1 2 calc SR . .
Li1 Li 0.6250 0.1250 0.49057(17) 0.0456(9) Uani 1 2 d S . .
Li2 Li 0.6250 0.04850(10) 0.6250 0.0511(11) Uani 1 2 d S . .

loop_
_atom_site_aniso_label
_atom_site_aniso_U_11
_atom_site_aniso_U_22
_atom_site_aniso_U_33
_atom_site_aniso_U_23
_atom_site_aniso_U_13
_atom_site_aniso_U_12
Ce1 0.04112(11) 0.02729(9) 0.02716(9) 0.000 0.000 0.000
N1 0.0442(7) 0.0347(7) 0.0318(7) -0.0025(5) -0.0003(6) -0.0031(6)
N2 0.0443(8) 0.0354(7) 0.0351(7) 0.0010(5) -0.0051(6) -0.0081(6)
N3 0.0576(13) 0.0431(11) 0.0382(11) 0.000 0.000 0.0008(10)
N4 0.0880(19) 0.0302(10) 0.0606(15) 0.000 -0.0040(14) 0.000
C1 0.044(3) 0.0271(17) 0.0307(17) -0.0030(14) 0.0041(17) -0.007(2)
C2 0.0370(19) 0.045(2) 0.047(2) -0.004(2) 0.0028(17) -0.0025(17)
C3 0.039(2) 0.0522(19) 0.056(3) 0.004(2) 0.0024(17) 0.0014(19)
C4 0.052(2) 0.0393(16) 0.049(3) -0.0004(16) 0.015(2) 0.0004(17)
C5 0.056(3) 0.0388(18) 0.0316(16) -0.0013(13) 0.0080(17) -0.002(2)
C6 0.045(2) 0.0289(15) 0.0339(17) 0.0013(12) 0.0049(16) -0.0033(17)
C1' 0.025(3) 0.025(3) 0.042(4) 0.006(3) 0.005(3) -0.007(3)
C2' 0.054(6) 0.042(4) 0.031(3) -0.008(3) -0.006(3) -0.004(4)
C3' 0.031(4) 0.046(3) 0.051(5) -0.003(4) -0.001(3) -0.002(3)
C4' 0.063(6) 0.054(4) 0.031(4) -0.008(3) 0.009(4) -0.010(5)
C5' 0.079(7) 0.047(4) 0.044(4) -0.002(3) -0.007(4) 0.017(5)
C6' 0.063(6) 0.035(3) 0.036(3) -0.001(3) -0.004(4) 0.002(5)
C7 0.0404(18) 0.042(2) 0.039(2) -0.0010(17) -0.0027(15) -0.0043(14)
C8 0.0445(18) 0.0364(16) 0.050(2) 0.0015(14) -0.0071(16) -0.0108(14)
C9 0.057(2) 0.0449(19) 0.088(3) 0.007(2) -0.012(2) -0.0129(16)
C10 0.044(2) 0.066(2) 0.108(4) 0.011(2) -0.007(2) -0.020(2)
C11 0.0400(18) 0.066(3) 0.100(3) 0.012(2) -0.0108(19) -0.0058(18)
C12 0.042(2) 0.0463(19) 0.055(2) 0.0073(17) -0.0100(14) -0.0047(15)
C7' 0.065(5) 0.038(3) 0.022(3) 0.003(3) -0.022(3) -0.027(3)
C8' 0.065(5) 0.053(5) 0.057(5) 0.009(4) -0.012(4) -0.018(4)
C9' 0.078(7) 0.070(5) 0.089(7) 0.026(5) -0.024(5) -0.049(5)
C10' 0.054(5) 0.121(8) 0.119(9) 0.030(7) -0.024(5) -0.040(5)
C11' 0.062(4) 0.107(7) 0.120(9) 0.046(7) -0.033(5) -0.011(5)
C12' 0.051(4) 0.072(5) 0.076(7) 0.024(5) -0.017(4) -0.004(4)
C13 0.0702(14) 0.0524(11) 0.0601(12) 0.0138(10) 0.0150(11) 0.0060(10)
C14 0.105(2) 0.0693(15) 0.0609(15) -0.0072(12) 0.0342(15) -0.0127(15)
C15 0.124(4) 0.088(3) 0.0402(16) 0.000 0.000 -0.036(3)
C16 0.112(2) 0.0441(11) 0.0804(17) 0.0115(11) 0.0056(16) 0.0012(13)
C17 0.151(3) 0.0474(14) 0.115(3) 0.0224(15) -0.009(2) -0.0145(17)
C18 0.160(5) 0.0335(16) 0.127(4) 0.000 -0.036(4) 0.000
Li1 0.056(2) 0.048(2) 0.0330(19) 0.000 0.000 -0.012(2)
Li2 0.083(3) 0.0307(19) 0.039(2) 0.000 0.004(2) 0.000

loop_
_atom_type_symbol
_atom_type_description
_atom_type_scat_dispersion_real
_atom_type_scat_dispersion_imag
_atom_type_scat_source
C C 0.0033 0.0016 'International Tables Vol C Tables 4.2.6.8 and 6.1.1.4'
H H 0.0000 0.0000 'International Tables Vol C Tables 4.2.6.8 and 6.1.1.4'
N N 0.0061 0.0033 'International Tables Vol C Tables 4.2.6.8 and 6.1.1.4'
Li Li -0.0003 0.0001 'International Tables Vol C Tables 4.2.6.8 and 6.1.1.4'
Ce Ce -0.2486 2.6331 'International Tables Vol C Tables 4.2.6.8 and 6.1.1.4'

loop_
_geom_angle_atom_site_label_1
_geom_angle_atom_site_label_2
_geom_angle_atom_site_label_3
_geom_angle
_geom_angle_site_symmetry_1
_geom_angle_site_symmetry_3
N2 Ce1 N2 144.11(7) . 22_556
N2 Ce1 N2 117.77(7) . 27_656
N2 Ce1 N2 73.97(6) 22_556 27_656
N2 Ce1 N2 73.97(6) . 8_644
N2 Ce1 N2 117.77(6) 22_556 8_644
N2 Ce1 N2 144.11(7) 27_656 8_644
N2 Ce1 N1 90.19(5) . 27_656
N2 Ce1 N1 83.57(4) 22_556 27_656
N2 Ce1 N1 34.74(5) 27_656 27_656
N2 Ce1 N1 158.51(5) 8_644 27_656
N2 Ce1 N1 158.51(5) . 22_556
N2 Ce1 N1 34.74(5) 22_556 22_556
N2 Ce1 N1 83.57(4) 27_656 22_556
N2 Ce1 N1 90.19(5) 8_644 22_556
N1 Ce1 N1 108.46(7) 27_656 22_556
N2 Ce1 N1 34.74(5) . .
N2 Ce1 N1 158.51(5) 22_556 .
N2 Ce1 N1 90.19(5) 27_656 .
N2 Ce1 N1 83.57(4) 8_644 .
N1 Ce1 N1 75.26(7) 27_656 .
N1 Ce1 N1 159.67(7) 22_556 .
N2 Ce1 N1 83.57(4) . 8_644
N2 Ce1 N1 90.19(5) 22_556 8_644
N2 Ce1 N1 158.51(5) 27_656 8_644
N2 Ce1 N1 34.74(5) 8_644 8_644
N1 Ce1 N1 159.67(7) 27_656 8_644
N1 Ce1 N1 75.26(7) 22_556 8_644
N1 Ce1 N1 108.46(7) . 8_644
N2 Ce1 Li2 58.89(3) . .
N2 Ce1 Li2 121.11(3) 22_556 .
N2 Ce1 Li2 58.89(3) 27_656 .
N2 Ce1 Li2 121.11(3) 8_644 .
N1 Ce1 Li2 37.63(3) 27_656 .
N1 Ce1 Li2 142.37(3) 22_556 .
N1 Ce1 Li2 37.63(3) . .
N1 Ce1 Li2 142.37(3) 8_644 .
N2 Ce1 Li2 121.11(3) . 22_556
N2 Ce1 Li2 58.89(3) 22_556 22_556
N2 Ce1 Li2 121.11(3) 27_656 22_556
N2 Ce1 Li2 58.89(3) 8_644 22_556
N1 Ce1 Li2 142.37(3) 27_656 22_556
N1 Ce1 Li2 37.63(3) 22_556 22_556
N1 Ce1 Li2 142.37(3) . 22_556
N1 Ce1 Li2 37.63(3) 8_644 22_556
Li2 Ce1 Li2 180.0 . 22_556
N2 Ce1 Li1 143.01(3) . 22_556
N2 Ce1 Li1 36.99(3) 22_556 22_556
N2 Ce1 Li1 36.99(3) 27_656 22_556
N2 Ce1 Li1 143.01(3) 8_644 22_556
N1 Ce1 Li1 54.23(3) 27_656 22_556
N1 Ce1 Li1 54.23(3) 22_556 22_556
N1 Ce1 Li1 125.77(3) . 22_556
N1 Ce1 Li1 125.77(3) 8_644 22_556
Li2 Ce1 Li1 90.0 . 22_556
Li2 Ce1 Li1 90.0 22_556 22_556
N2 Ce1 Li1 36.99(3) . .
N2 Ce1 Li1 143.01(3) 22_556 .
N2 Ce1 Li1 143.01(3) 27_656 .
N2 Ce1 Li1 36.99(3) 8_644 .
N1 Ce1 Li1 125.77(3) 27_656 .
N1 Ce1 Li1 125.77(3) 22_556 .
N1 Ce1 Li1 54.23(3) . .
N1 Ce1 Li1 54.23(3) 8_644 .
Li2 Ce1 Li1 90.0 . .
Li2 Ce1 Li1 90.0 22_556 .
Li1 Ce1 Li1 180.0 22_556 .
C1' N1 C1 11.3(7) . .
C1' N1 N2 110.2(6) . .
C1 N1 N2 119.9(3) . .
C1' N1 Li2 110.9(8) . .
C1 N1 Li2 109.2(4) . .
N2 N1 Li2 113.00(10) . .
C1' N1 Ce1 149.6(8) . .
C1 N1 Ce1 143.1(3) . .
N2 N1 Ce1 71.84(8) . .
Li2 N1 Ce1 94.77(10) . .
C7 N2 C7' 14.9(4) . .
C7 N2 N1 112.0(2) . .
C7' N2 N1 119.5(4) . .
C7 N2 Li1 134.8(3) . .
C7' N2 Li1 135.0(5) . .
N1 N2 Li1 103.32(10) . .
C7 N2 Ce1 119.9(2) . .
C7' N2 Ce1 108.2(4) . .
N1 N2 Ce1 73.42(7) . .
Li1 N2 Ce1 96.14(10) . .
C13 N3 C13 115.6(3) . 8_644
C13 N3 Li1 122.20(13) . .
C13 N3 Li1 122.20(13) 8_644 .
C16 N4 C16 117.5(3) . 27_656
C16 N4 Li2 121.23(14) . .
C16 N4 Li2 121.23(14) 27_656 .
C6 C1 C2 120.0 . .
C6 C1 N1 121.1(3) . .
C2 C1 N1 118.5(3) . .
C3 C2 C1 120.0 . .
C4 C3 C2 120.0 . .
C3 C4 C5 120.0 . .
C6 C5 C4 120.0 . .
C5 C6 C1 120.0 . .
N1 C1' C2' 114.1(8) . .
N1 C1' C6' 125.7(7) . .
C2' C1' C6' 120.0 . .
N1 C1' Li2 42.7(5) . .
C2' C1' Li2 95.3(5) . .
C6' C1' Li2 124.7(6) . .
C3' C2' C1' 120.0 . .
C2' C3' C4' 120.0 . .
C3' C4' C5' 120.0 . .
C6' C5' C4' 120.0 . .
C1' C6' C5' 120.0 . .
C12 C7 C8 120.0 . .
C12 C7 N2 116.2(2) . .
C8 C7 N2 123.7(3) . .
C9 C8 C7 120.0 . .
C9 C8 Li2 123.3(3) . .
C7 C8 Li2 87.8(2) . .
C8 C9 C10 120.0 . .
C9 C10 C11 120.0 . .
C12 C11 C10 120.0 . .
C11 C12 C7 120.0 . .
C12' C7' C8' 120.0 . .
C12' C7' N2 120.3(5) . .
C8' C7' N2 119.7(5) . .
C9' C8' C7' 120.0 . .
C9' C8' Li2 126.6(5) . .
C7' C8' Li2 86.5(4) . .
C10' C9' C8' 120.0 . .
C9' C10' C11' 120.0 . .
C12' C11' C10' 120.0 . .
C7' C12' C11' 120.0 . .
N3 C13 C14 123.8(2) . .
C15 C14 C13 118.7(3) . .
C14 C15 C14 119.4(3) 8_644 .
N4 C16 C17 123.6(3) . .
C16 C17 C18 117.8(3) . .
C17 C18 C17 119.8(4) . 27_656
N2 Li1 N2 93.75(19) 8_644 .
N2 Li1 N3 133.12(10) 8_644 .
N2 Li1 N3 133.12(10) . .
N2 Li1 Ce1 46.88(10) 8_644 .
N2 Li1 Ce1 46.88(10) . .
N3 Li1 Ce1 180.0 . .
N1 Li2 N1 95.19(19) 27_656 .
N1 Li2 N4 132.40(10) 27_656 .
N1 Li2 N4 132.40(10) . .
N1 Li2 C8 72.5(4) 27_656 27_656
N1 Li2 C8 112.4(4) . 27_656
N4 Li2 C8 86.6(3) . 27_656
N1 Li2 C8 112.41(12) 27_656 .
N1 Li2 C8 72.50(11) . .
N4 Li2 C8 86.58(12) . .
C8 Li2 C8 173.2(4) 27_656 .
N1 Li2 C8' 73.6(8) 27_656 27_656
N1 Li2 C8' 102.4(7) . 27_656
N4 Li2 C8' 92.9(7) . 27_656
C8 Li2 C8' 10.1(10) 27_656 27_656
C8 Li2 C8' 172.1(9) . 27_656
N1 Li2 C8' 102.39(18) 27_656 .
N1 Li2 C8' 73.6(2) . .
N4 Li2 C8' 92.87(18) . .
C8 Li2 C8' 172.1(6) 27_656 .
C8 Li2 C8' 10.07(19) . .
C8' Li2 C8' 174.3(8) 27_656 .
N1 Li2 C1' 26.4(3) 27_656 27_656
N1 Li2 C1' 120.4(3) . 27_656
N4 Li2 C1' 106.8(3) . 27_656
C8 Li2 C1' 72.1(5) 27_656 27_656
C8 Li2 C1' 110.0(2) . 27_656
C8' Li2 C1' 77.6(9) 27_656 27_656
C8' Li2 C1' 100.7(3) . 27_656
N1 Li2 C1' 120.4(3) 27_656 .
N1 Li2 C1' 26.4(3) . .
N4 Li2 C1' 106.8(3) . .
C8 Li2 C1' 110.0(5) 27_656 .
C8 Li2 C1' 72.1(3) . .
C8' Li2 C1' 100.7(8) 27_656 .
C8' Li2 C1' 77.6(3) . .
C1' Li2 C1' 146.4(6) 27_656 .
N1 Li2 Ce1 47.60(10) 27_656 .
N1 Li2 Ce1 47.60(10) . .
N4 Li2 Ce1 180.0 . .
C8 Li2 Ce1 93.4(3) 27_656 .
C8 Li2 Ce1 93.42(12) . .
C8' Li2 Ce1 87.1(7) 27_656 .
C8' Li2 Ce1 87.13(18) . .
C1' Li2 Ce1 73.2(3) 27_656 .
C1' Li2 Ce1 73.2(3) . .

loop_
_geom_bond_atom_site_label_1
_geom_bond_atom_site_label_2
_geom_bond_distance
_geom_bond_site_symmetry_2
Ce1 N2 2.4199(13) .
Ce1 N2 2.4199(13) 22_556
Ce1 N2 2.4199(13) 27_656
Ce1 N2 2.4199(13) 8_644
Ce1 N1 2.4408(14) 27_656
Ce1 N1 2.4408(14) 22_556
Ce1 N1 2.4408(13) .
Ce1 N1 2.4408(14) 8_644
Ce1 Li2 3.294(4) .
Ce1 Li2 3.294(4) 22_556
Ce1 Li1 3.296(4) 22_556
Ce1 Li1 3.296(4) .
N1 C1' 1.325(8) .
N1 C1 1.444(4) .
N1 N2 1.451(2) .
N1 Li2 2.018(3) .
N2 C7 1.412(3) .
N2 C7' 1.415(6) .
N2 Li1 1.995(3) .
N3 C13 1.333(3) .
N3 C13 1.333(3) 8_644
N3 Li1 2.093(5) .
N4 C16 1.329(3) .
N4 C16 1.329(3) 27_656
N4 Li2 2.044(5) .
C1 C6 1.3950 .
C1 C2 1.3950 .
C2 C3 1.3949 .
C3 C4 1.3949 .
C4 C5 1.3951 .
C5 C6 1.3949 .
C1' C2' 1.3950 .
C1' C6' 1.3950 .
C1' Li2 2.781(14) .
C2' C3' 1.3949 .
C3' C4' 1.3950 .
C4' C5' 1.3951 .
C5' C6' 1.3950 .
C7 C12 1.3951 .
C7 C8 1.3952 .
C8 C9 1.3948 .
C8 Li2 2.626(5) .
C9 C10 1.3951 .
C10 C11 1.3951 .
C11 C12 1.3949 .
C7' C12' 1.3949 .
C7' C8' 1.3950 .
C8' C9' 1.3949 .
C8' Li2 2.773(10) .
C9' C10' 1.3948 .
C10' C11' 1.3950 .
C11' C12' 1.3949 .
C13 C14 1.389(3) .
C14 C15 1.353(4) .
C15 C14 1.353(4) 8_644
C16 C17 1.368(3) .
C17 C18 1.378(4) .
C18 C17 1.378(4) 27_656
Li1 N2 1.995(3) 8_644
Li2 N1 2.018(3) 27_656
Li2 C8 2.626(5) 27_656
Li2 C8' 2.773(9) 27_656
Li2 C1' 2.781(14) 27_656
